data_7062467
loop_
_publ_author_name
'Mahmudov, Ibadulla'
'Gurbanov, Atash V.'
'Martins, Lu\'isa M. D. R. S.'
'Abdullayev, Yusif'
'Sujayev, Afsun'
'Mahmudov, Kamran T.'
'Pombeiro, Armando J. L.'

_publ_section_title
;
 Co(ii/iii), Ni(ii) and Cu(ii) complexes with a pyrazole-functionalized
 1,3,5-triazopentadiene: synthesis, structure and application in the
 oxidation of styrene to benzaldehyde
;
_journal_issue 22
_journal_name_full 'New Journal of Chemistry'
_journal_page_first 10826
_journal_page_last 10833
_journal_paper_doi 10.1039/D3NJ01120H
_journal_volume 47
_journal_year 2023
_chemical_formula_moiety 'C10 H14 N12 Ni'
_chemical_formula_sum 'C10 H14 N12 Ni'
_chemical_formula_weight 361.04
_space_group_crystal_system monoclinic
_space_group_IT_number 14
_space_group_name_Hall '-P 2ybc'
_space_group_name_H-M_alt 'P 1 21/c 1'
_atom_sites_solution_hydrogens mixed
_atom_sites_solution_primary direct
_atom_sites_solution_secondary direct
_audit_creation_method SHELXL-2019/1
_audit_update_record
;
2022-07-31 deposited with the CCDC.	2023-05-05 downloaded from the CCDC.
;
_cell_angle_alpha 90
_cell_angle_beta 116.167(2)
_cell_angle_gamma 90
_cell_formula_units_Z 2
_cell_length_a 12.2955(8)
_cell_length_b 4.9045(3)
_cell_length_c 13.1699(9)
_cell_measurement_reflns_used 8401
_cell_measurement_temperature 150(2)
_cell_measurement_theta_max 26.37
_cell_measurement_theta_min 3.69
_cell_volume 712.79(8)
_computing_cell_refinement 'Bruker SAINT'
_computing_data_collection 'Bruker APEX3'
_computing_data_reduction 'Bruker SAINT'
_computing_molecular_graphics 'Bruker SHELXTL'
_computing_publication_material 'Bruker SHELXTL'
_computing_structure_refinement 'SHELXL-2019/1 (Sheldrick, 2019)'
_computing_structure_solution 'SHELXT 2019/1 (Sheldrick, 2019)'
_diffrn_ambient_temperature 150(2)
_diffrn_measured_fraction_theta_full 0.991
_diffrn_measured_fraction_theta_max 0.992
_diffrn_measurement_device_type 'Bruker D8 Quest PHOTON 100 detector'
_diffrn_measurement_method '\f and \w scans'
_diffrn_radiation_type MoK\a
_diffrn_radiation_wavelength 0.71073
_diffrn_reflns_av_R_equivalents 0.0185
_diffrn_reflns_av_unetI/netI 0.0096
_diffrn_reflns_Laue_measured_fraction_full 0.991
_diffrn_reflns_Laue_measured_fraction_max 0.992
_diffrn_reflns_limit_h_max 15
_diffrn_reflns_limit_h_min -15
_diffrn_reflns_limit_k_max 5
_diffrn_reflns_limit_k_min -6
_diffrn_reflns_limit_l_max 16
_diffrn_reflns_limit_l_min -16
_diffrn_reflns_number 13009
_diffrn_reflns_point_group_measured_fraction_full 0.991
_diffrn_reflns_point_group_measured_fraction_max 0.992
_diffrn_reflns_theta_full 25.242
_diffrn_reflns_theta_max 26.374
_diffrn_reflns_theta_min 3.693
_exptl_absorpt_coefficient_mu 1.383
_exptl_absorpt_correction_T_max 0.846
_exptl_absorpt_correction_T_min 0.683
_exptl_absorpt_correction_type multi-scan
_exptl_absorpt_process_details 'SADABS (Bruker, 2008)'
_exptl_crystal_colour orange
_exptl_crystal_density_diffrn 1.682
_exptl_crystal_description plate
_exptl_crystal_F_000 372
_exptl_crystal_size_max 0.270
_exptl_crystal_size_mid 0.230
_exptl_crystal_size_min 0.110
_refine_diff_density_max 0.268
_refine_diff_density_min -0.257
_refine_diff_density_rms 0.047
_refine_ls_extinction_method none
_refine_ls_goodness_of_fit_ref 1.071
_refine_ls_hydrogen_treatment mixed
_refine_ls_matrix_type full
_refine_ls_number_parameters 118
_refine_ls_number_reflns 1447
_refine_ls_number_restraints 4
_refine_ls_restrained_S_all 1.074
_refine_ls_R_factor_all 0.0239
_refine_ls_R_factor_gt 0.0205
_refine_ls_shift/su_max 0.000
_refine_ls_shift/su_mean 0.000
_refine_ls_structure_factor_coef Fsqd
_refine_ls_weighting_details 'w=1/[\s^2^(Fo^2^)+(0.0135P)^2^+0.7183P] where P=(Fo^2^+2Fc^2^)/3'
_refine_ls_weighting_scheme calc
_refine_ls_wR_factor_gt 0.0473
_refine_ls_wR_factor_ref 0.0500
_reflns_Friedel_coverage 0.000
_reflns_number_gt 1317
_reflns_number_total 1447
_reflns_threshold_expression 'I > 2\s(I)'
_cod_data_source_file d3nj01120h2.cif
_cod_data_source_block MEP272_A
_cod_depositor_comments 'Adding full bibliography for 7062466--7062469.cif.'
_cod_original_sg_symbol_H-M 'P 21/c'
_cod_database_code 7062467
_shelx_shelxl_version_number 2019/1
_shelx_space_group_comment
;
The symmetry employed for this shelxl refinement is uniquely defined
by the following loop, which should always be used as a source of
symmetry information in preference to the above space-group names.
They are only intended as comments.
;
_shelx_estimated_absorpt_t_min 0.706
_shelx_estimated_absorpt_t_max 0.863

loop_
_space_group_symop_operation_xyz
'x, y, z'
'-x, y+1/2, -z+1/2'
'-x, -y, -z'
'x, -y-1/2, z-1/2'

loop_
_atom_site_label
_atom_site_type_symbol
_atom_site_fract_x
_atom_site_fract_y
_atom_site_fract_z
_atom_site_U_iso_or_equiv
_atom_site_adp_type
_atom_site_occupancy
_atom_site_site_symmetry_order
_atom_site_calc_flag
_atom_site_refinement_flags_posn
_atom_site_refinement_flags_adp
_atom_site_refinement_flags_occupancy
_atom_site_disorder_assembly
_atom_site_disorder_group
Ni1 Ni 0.500000 0.000000 0.500000 0.01465(9) Uani 1 2 d S . P . .
N1 N 0.45904(11) -0.1168(3) 0.61336(10) 0.0183(3) Uani 1 1 d D . . . .
H1N H 0.4956(16) -0.260(3) 0.6518(14) 0.022 Uiso 1 1 d D U . . .
N2 N 0.29683(11) 0.1832(3) 0.58819(10) 0.0187(3) Uani 1 1 d . . . . .
N3 N 0.21010(11) 0.5001(3) 0.44669(10) 0.0178(3) Uani 1 1 d . . . . .
N4 N 0.19756(12) 0.6280(3) 0.35042(11) 0.0238(3) Uani 1 1 d . . . . .
N5 N 0.36225(12) -0.1294(3) 0.73069(11) 0.0217(3) Uani 1 1 d D . . . .
H5A H 0.2947(14) -0.098(4) 0.7334(15) 0.026 Uiso 1 1 d D U . . .
H5B H 0.3984(16) -0.282(3) 0.7591(15) 0.026 Uiso 1 1 d D U . . .
N6 N 0.62298(12) -0.2564(3) 0.54462(11) 0.0197(3) Uani 1 1 d D . . . .
H6N H 0.6360(16) -0.365(4) 0.6001(14) 0.024 Uiso 1 1 d D U . . .
C1 C 0.37394(13) -0.0236(3) 0.63972(12) 0.0168(3) Uani 1 1 d . . . . .
C2 C 0.30222(13) 0.2991(3) 0.49935(12) 0.0169(3) Uani 1 1 d . . . . .
C3 C 0.10671(14) 0.8009(4) 0.32699(14) 0.0254(3) Uani 1 1 d . . . . .
H3 H 0.077246 0.921477 0.264105 0.030 Uiso 1 1 calc R U . . .
C4 C 0.05916(14) 0.7845(4) 0.40625(14) 0.0246(3) Uani 1 1 d . . . . .
H4 H -0.006180 0.886224 0.407094 0.030 Uiso 1 1 calc R U . . .
C5 C 0.12746(14) 0.5903(4) 0.48176(13) 0.0218(3) Uani 1 1 d . . . . .
H5 H 0.118963 0.529658 0.546402 0.026 Uiso 1 1 calc R U . . .

loop_
_atom_site_aniso_label
_atom_site_aniso_U_11
_atom_site_aniso_U_22
_atom_site_aniso_U_33
_atom_site_aniso_U_23
_atom_site_aniso_U_13
_atom_site_aniso_U_12
Ni1 0.01645(14) 0.01571(15) 0.01522(14) 0.00010(10) 0.01010(10) 0.00113(10)
N1 0.0208(6) 0.0178(7) 0.0192(6) 0.0020(5) 0.0114(5) 0.0029(5)
N2 0.0194(6) 0.0213(7) 0.0190(6) 0.0008(5) 0.0116(5) 0.0016(5)
N3 0.0174(6) 0.0193(6) 0.0192(6) 0.0015(5) 0.0103(5) 0.0016(5)
N4 0.0244(6) 0.0267(7) 0.0238(6) 0.0072(6) 0.0137(5) 0.0045(6)
N5 0.0244(7) 0.0253(7) 0.0216(6) 0.0045(6) 0.0157(6) 0.0049(6)
N6 0.0223(6) 0.0219(7) 0.0197(6) 0.0045(5) 0.0137(5) 0.0029(5)
C1 0.0173(7) 0.0191(7) 0.0147(6) -0.0038(6) 0.0076(6) -0.0042(6)
C2 0.0161(6) 0.0170(7) 0.0180(7) -0.0020(6) 0.0077(5) -0.0010(6)
C3 0.0244(8) 0.0245(8) 0.0268(8) 0.0047(7) 0.0109(7) 0.0047(7)
C4 0.0199(7) 0.0267(9) 0.0271(8) -0.0030(7) 0.0102(6) 0.0044(7)
C5 0.0194(7) 0.0264(8) 0.0229(7) -0.0041(7) 0.0124(6) 0.0006(6)

loop_
_atom_type_symbol
_atom_type_description
_atom_type_scat_dispersion_real
_atom_type_scat_dispersion_imag
_atom_type_scat_source
C C 0.0033 0.0016 'International Tables Vol C Tables 4.2.6.8 and 6.1.1.4'
H H 0.0000 0.0000 'International Tables Vol C Tables 4.2.6.8 and 6.1.1.4'
N N 0.0061 0.0033 'International Tables Vol C Tables 4.2.6.8 and 6.1.1.4'
Ni Ni 0.3393 1.1124 'International Tables Vol C Tables 4.2.6.8 and 6.1.1.4'

loop_
_geom_angle_atom_site_label_1
_geom_angle_atom_site_label_2
_geom_angle_atom_site_label_3
_geom_angle
_geom_angle_site_symmetry_1
_geom_angle_site_symmetry_3
_geom_angle_publ_flag
N6 Ni1 N6 180.0 . 3_656 ?
N6 Ni1 N1 90.48(6) . . ?
N6 Ni1 N1 89.52(6) 3_656 . ?
N6 Ni1 N1 89.52(6) . 3_656 ?
N6 Ni1 N1 90.48(6) 3_656 3_656 ?
N1 Ni1 N1 180.00(3) . 3_656 ?
C1 N1 Ni1 129.00(11) . . ?
C1 N1 H1N 113.1(12) . . ?
Ni1 N1 H1N 117.6(12) . . ?
C2 N2 C1 117.89(12) . . ?
N4 N3 C5 111.79(13) . . ?
N4 N3 C2 120.66(12) . . ?
C5 N3 C2 127.55(13) . . ?
C3 N4 N3 104.43(12) . . ?
C1 N5 H5A 116.3(13) . . ?
C1 N5 H5B 118.2(13) . . ?
H5A N5 H5B 117.2(18) . . ?
C2 N6 Ni1 127.32(11) 3_656 . ?
C2 N6 H6N 112.1(13) 3_656 . ?
Ni1 N6 H6N 120.6(12) . . ?
N1 C1 N2 126.17(14) . . ?
N1 C1 N5 119.98(14) . . ?
N2 C1 N5 113.77(13) . . ?
N6 C2 N2 129.96(14) 3_656 . ?
N6 C2 N3 117.34(13) 3_656 . ?
N2 C2 N3 112.70(12) . . ?
N4 C3 C4 111.98(15) . . ?
N4 C3 H3 124.0 . . ?
C4 C3 H3 124.0 . . ?
C5 C4 C3 104.90(14) . . ?
C5 C4 H4 127.6 . . ?
C3 C4 H4 127.6 . . ?
N3 C5 C4 106.90(14) . . ?
N3 C5 H5 126.6 . . ?
C4 C5 H5 126.6 . . ?

loop_
_geom_bond_atom_site_label_1
_geom_bond_atom_site_label_2
_geom_bond_distance
_geom_bond_site_symmetry_2
_geom_bond_publ_flag
Ni1 N6 1.8519(13) . ?
Ni1 N6 1.8519(13) 3_656 ?
Ni1 N1 1.8638(12) . ?
Ni1 N1 1.8638(12) 3_656 ?
N1 C1 1.3208(19) . ?
N1 H1N 0.866(14) . ?
N2 C2 1.3285(19) . ?
N2 C1 1.349(2) . ?
N3 N4 1.3610(18) . ?
N3 C5 1.3621(19) . ?
N3 C2 1.4292(19) . ?
N4 C3 1.326(2) . ?
N5 C1 1.3700(19) . ?
N5 H5A 0.861(14) . ?
N5 H5B 0.868(15) . ?
N6 C2 1.3018(19) 3_656 ?
N6 H6N 0.859(15) . ?
C3 C4 1.406(2) . ?
C3 H3 0.9500 . ?
C4 C5 1.366(2) . ?
C4 H4 0.9500 . ?
C5 H5 0.9500 . ?

loop_
_geom_hbond_atom_site_label_D
_geom_hbond_atom_site_label_H
_geom_hbond_atom_site_label_A
_geom_hbond_distance_DH
_geom_hbond_distance_HA
_geom_hbond_distance_DA
_geom_hbond_angle_DHA
_geom_hbond_site_symmetry_A
_geom_hbond_publ_flag
N1 H1N N5 0.866(14) 2.519(15) 3.374(2) 169.2(16) 2_646 yes
N5 H5A N4 0.861(14) 2.334(16) 3.0665(18) 143.1(16) 4_566 yes
N5 H5B N1 0.868(15) 2.447(16) 3.2835(19) 161.9(17) 2_646 yes
N6 H6N N4 0.859(15) 2.260(18) 2.7223(19) 113.8(15) 3_656 yes
N6 H6N N5 0.859(15) 2.571(15) 3.4150(19) 167.6(17) 2_646 yes

loop_
_geom_torsion_atom_site_label_1
_geom_torsion_atom_site_label_2
_geom_torsion_atom_site_label_3
_geom_torsion_atom_site_label_4
_geom_torsion
_geom_torsion_site_symmetry_1
_geom_torsion_site_symmetry_2
_geom_torsion_site_symmetry_3
_geom_torsion_site_symmetry_4
_geom_torsion_publ_flag
N6 Ni1 N1 C1 178.91(14) . . . . ?
N6 Ni1 N1 C1 -1.09(14) 3_656 . . . ?
C5 N3 N4 C3 0.63(18) . . . . ?
C2 N3 N4 C3 -178.94(14) . . . . ?
N1 Ni1 N6 C2 -179.80(14) . . . 3_656 ?
N1 Ni1 N6 C2 0.20(14) 3_656 . . 3_656 ?
Ni1 N1 C1 N2 -0.2(2) . . . . ?
Ni1 N1 C1 N5 -176.65(11) . . . . ?
C2 N2 C1 N1 3.1(2) . . . . ?
C2 N2 C1 N5 179.68(13) . . . . ?
C1 N2 C2 N6 -4.7(2) . . . 3_656 ?
C1 N2 C2 N3 175.32(13) . . . . ?
N4 N3 C2 N6 3.9(2) . . . 3_656 ?
C5 N3 C2 N6 -175.57(15) . . . 3_656 ?
N4 N3 C2 N2 -176.08(13) . . . . ?
C5 N3 C2 N2 4.4(2) . . . . ?
N3 N4 C3 C4 -0.69(19) . . . . ?
N4 C3 C4 C5 0.5(2) . . . . ?
N4 N3 C5 C4 -0.34(19) . . . . ?
C2 N3 C5 C4 179.20(14) . . . . ?
C3 C4 C5 N3 -0.09(18) . . . . ?
